data_7014619
loop_
_publ_author_name
'Willans, Charlotte E.'
'French, Sara'
'Anderson, Kirsty M.'
'Barbour, Leonard J.'
'Gertenbach, Jan-Andr\'e'
'Lloyd, Gareth O.'
'Dyer, Robert J.'
'Junk, Peter C.'
'Steed, Jonathan W.'

_publ_section_title
;
 Tripodal imidazole frameworks: Reversible vapour sorption both with
 and without significant structural changes.
;
_journal_issue 3
_journal_name_full 'Dalton transactions (Cambridge, England : 2003)'
_journal_page_first 573
_journal_page_last 582
_journal_paper_doi 10.1039/c0dt01011a
_journal_volume 40
_journal_year 2011
_chemical_formula_moiety 'C48 H60 Co N12, 2(Cl) 22(H2O)'
_chemical_formula_sum 'C48 H104 Cl2 Co N12 O22'
_chemical_formula_weight 1331.27
_chemical_name_systematic
;
?
;
_space_group_IT_number 166
_symmetry_cell_setting trigonal
_symmetry_space_group_name_Hall '-R 3 2"'
_symmetry_space_group_name_H-M 'R -3 m :H'
_atom_sites_solution_hydrogens geom
_atom_sites_solution_primary direct
_atom_sites_solution_secondary difmap
_audit_creation_method SHELXL-97
_cell_angle_alpha 90.00
_cell_angle_beta 90.00
_cell_angle_gamma 120.00
_cell_formula_units_Z 3
_cell_length_a 11.8951(6)
_cell_length_b 11.8951(6)
_cell_length_c 39.232(4)
_cell_measurement_reflns_used 999
_cell_measurement_temperature 120(2)
_cell_volume 4807.4(6)
_computing_cell_refinement SMART
_computing_data_collection SMART
_computing_data_reduction SAINT
_computing_molecular_graphics X-Seed
_computing_publication_material X-Seed
_computing_structure_refinement 'SHELXL-97 (Sheldrick, 1997)'
_computing_structure_solution 'SHELXS-97 (Sheldrick, 1990)'
_diffrn_ambient_temperature 120(2)
_diffrn_measured_fraction_theta_full 0.989
_diffrn_measured_fraction_theta_max 0.989
_diffrn_measurement_device_type 'SMART 1k'
_diffrn_radiation_monochromator graphite
_diffrn_radiation_source 'fine-focus sealed tube'
_diffrn_radiation_type MoK\a
_diffrn_radiation_wavelength 0.71073
_diffrn_reflns_av_R_equivalents 0.1420
_diffrn_reflns_av_sigmaI/netI 0.0937
_diffrn_reflns_limit_h_max 16
_diffrn_reflns_limit_h_min -16
_diffrn_reflns_limit_k_max 15
_diffrn_reflns_limit_k_min -16
_diffrn_reflns_limit_l_max 53
_diffrn_reflns_limit_l_min -53
_diffrn_reflns_number 12154
_diffrn_reflns_theta_full 29.14
_diffrn_reflns_theta_max 29.14
_diffrn_reflns_theta_min 2.23
_exptl_absorpt_coefficient_mu 0.433
_exptl_absorpt_correction_T_max 0.9580
_exptl_absorpt_correction_T_min 0.9185
_exptl_absorpt_correction_type empirical
_exptl_absorpt_process_details 'SADABS Blessing, Acta Cryst. A51 (1995) 33-38'
_exptl_crystal_colour pink
_exptl_crystal_density_diffrn 1.379
_exptl_crystal_density_method 'not measured'
_exptl_crystal_description block
_exptl_crystal_F_000 2139
_exptl_crystal_size_max 0.20
_exptl_crystal_size_mid 0.20
_exptl_crystal_size_min 0.10
_refine_diff_density_max 1.138
_refine_diff_density_min -0.620
_refine_diff_density_rms 0.113
_refine_ls_extinction_method none
_refine_ls_goodness_of_fit_ref 1.045
_refine_ls_hydrogen_treatment constr
_refine_ls_matrix_type full
_refine_ls_number_parameters 91
_refine_ls_number_reflns 1630
_refine_ls_number_restraints 0
_refine_ls_restrained_S_all 1.045
_refine_ls_R_factor_all 0.1264
_refine_ls_R_factor_gt 0.0836
_refine_ls_shift/su_max 0.001
_refine_ls_shift/su_mean 0.000
_refine_ls_structure_factor_coef Fsqd
_refine_ls_weighting_details 'calc w=1/[\s^2^(Fo^2^)+(0.1281P)^2^+13.9621P] where P=(Fo^2^+2Fc^2^)/3'
_refine_ls_weighting_scheme calc
_refine_ls_wR_factor_gt 0.2103
_refine_ls_wR_factor_ref 0.2307
_reflns_number_gt 1082
_reflns_number_total 1630
_reflns_threshold_expression >2sigma(I)
_cod_data_source_file C0DT01011A.TXT
_cod_data_source_block 06kma039
_cod_depositor_comments
;
The following automatic conversions were performed:
'_symmetry_cell_setting' value 'Trigonal' changed to 'trigonal' according
to '/home/saulius/struct/CIF-dictionaries/cif_core.dic' dictionary named
'cif_core.dic' version 2.4.1 from 2010-06-29.

Automatic conversion script
Id: cif_fix_enum 1555 2011-01-17 13:19:09Z saulius 
;
_cod_original_cell_volume 4807.3(6)
_cod_original_sg_symbol_H-M R-3m
_cod_database_code 7014619

loop_
_symmetry_equiv_pos_as_xyz
'x, y, z'
'-y, x-y, z'
'-x+y, -x, z'
'x-y, -y, -z'
'-x, -x+y, -z'
'y, x, -z'
'x+2/3, y+1/3, z+1/3'
'-y+2/3, x-y+1/3, z+1/3'
'-x+y+2/3, -x+1/3, z+1/3'
'x-y+2/3, -y+1/3, -z+1/3'
'-x+2/3, -x+y+1/3, -z+1/3'
'y+2/3, x+1/3, -z+1/3'
'x+1/3, y+2/3, z+2/3'
'-y+1/3, x-y+2/3, z+2/3'
'-x+y+1/3, -x+2/3, z+2/3'
'x-y+1/3, -y+2/3, -z+2/3'
'-x+1/3, -x+y+2/3, -z+2/3'
'y+1/3, x+2/3, -z+2/3'
'-x, -y, -z'
'y, -x+y, -z'
'x-y, x, -z'
'-x+y, y, z'
'x, x-y, z'
'-y, -x, z'
'-x+2/3, -y+1/3, -z+1/3'
'y+2/3, -x+y+1/3, -z+1/3'
'x-y+2/3, x+1/3, -z+1/3'
'-x+y+2/3, y+1/3, z+1/3'
'x+2/3, x-y+1/3, z+1/3'
'-y+2/3, -x+1/3, z+1/3'
'-x+1/3, -y+2/3, -z+2/3'
'y+1/3, -x+y+2/3, -z+2/3'
'x-y+1/3, x+2/3, -z+2/3'
'-x+y+1/3, y+2/3, z+2/3'
'x+1/3, x-y+2/3, z+2/3'
'-y+1/3, -x+2/3, z+2/3'

loop_
_atom_site_label
_atom_site_type_symbol
_atom_site_fract_x
_atom_site_fract_y
_atom_site_fract_z
_atom_site_U_iso_or_equiv
_atom_site_adp_type
_atom_site_occupancy
_atom_site_symmetry_multiplicity
_atom_site_calc_flag
_atom_site_refinement_flags
_atom_site_disorder_assembly
_atom_site_disorder_group
Co1 Co 0.0000 0.0000 0.5000 0.0105(4) Uani 1 12 d S . .
O1 O 0.13506(16) 0.2701(3) 0.36873(8) 0.0204(8) Uani 1 2 d S . .
O2 O 0.0000 0.0000 0.35017(19) 0.0364(17) Uani 1 6 d S . .
O3 O 0.2120(2) 0.4241(4) 0.42938(9) 0.0337(10) Uani 1 2 d S . .
O4 O 0.3333 0.6667 0.50429(19) 0.0411(18) Uani 1 6 d S . .
O5 O 0.4508(2) 0.5492(2) 0.47475(11) 0.0426(11) Uani 1 2 d S . .
O6 O 0.3333 0.6667 0.39283(18) 0.0364(17) Uani 1 6 d S . .
N1 N 0.1747(4) 0.08733(19) 0.46941(9) 0.0219(9) Uani 1 2 d S . .
N2 N 0.3260(4) 0.16300(19) 0.42937(9) 0.0175(9) Uani 1 2 d S . .
C1 C 0.1994(5) 0.0997(2) 0.43702(10) 0.0172(9) Uani 1 2 d S . .
H1 H 0.1332 0.0666 0.4201 0.021 Uiso 1 2 calc SR . .
C2 C 0.2931(7) 0.1465(3) 0.48373(15) 0.127(6) Uani 1 2 d S . .
H2 H 0.3086 0.1543 0.5076 0.152 Uiso 1 2 calc SR . .
C3 C 0.3891(7) 0.1946(3) 0.45925(15) 0.111(5) Uani 1 2 d S . .
H3 H 0.4803 0.2402 0.4628 0.133 Uiso 1 2 calc SR . .
C4 C 0.3831(4) 0.1916(2) 0.39497(10) 0.0170(9) Uani 1 2 d S . .
H4A H 0.3524 0.2435 0.3825 0.020 Uiso 0.50 1 calc PR . .
H4B H 0.3524 0.1090 0.3825 0.020 Uiso 0.50 1 calc PR . .
C5 C 0.5310(4) 0.2655(2) 0.39551(10) 0.0145(9) Uani 1 2 d S . .
C6 C 0.5985(2) 0.1969(4) 0.39576(10) 0.0145(9) Uani 1 2 d S . .
C7 C 0.5246(2) 0.0493(4) 0.39669(11) 0.0191(10) Uani 1 2 d S . .
H7A H 0.4423 0.0191 0.4093 0.023 Uiso 0.50 1 calc PR . .
H7B H 0.5768 0.0191 0.4093 0.023 Uiso 0.50 1 calc PR . .
C8 C 0.4944(3) -0.0112(5) 0.36117(13) 0.0272(12) Uani 1 2 d S . .
H8A H 0.4208 -0.0067 0.3515 0.041 Uiso 0.50 1 calc PR . .
H8B H 0.4725 -0.1022 0.3627 0.041 Uiso 0.50 1 calc PR . .
H8C H 0.5705 0.0364 0.3465 0.041 Uiso 0.50 1 calc PR . .

loop_
_atom_site_aniso_label
_atom_site_aniso_U_11
_atom_site_aniso_U_22
_atom_site_aniso_U_33
_atom_site_aniso_U_23
_atom_site_aniso_U_13
_atom_site_aniso_U_12
Co1 0.0112(5) 0.0112(5) 0.0091(7) 0.000 0.000 0.0056(3)
O1 0.0136(12) 0.0182(18) 0.0311(17) -0.0055(13) -0.0028(7) 0.0091(9)
O2 0.025(2) 0.025(2) 0.059(5) 0.000 0.000 0.0127(12)
O3 0.0287(16) 0.046(3) 0.032(2) 0.0103(17) 0.0051(9) 0.0229(13)
O4 0.041(3) 0.041(3) 0.042(4) 0.000 0.000 0.0203(14)
O5 0.045(2) 0.045(2) 0.043(2) 0.0009(10) -0.0009(10) 0.026(2)
O6 0.033(3) 0.033(3) 0.043(4) 0.000 0.000 0.0165(13)
N1 0.011(2) 0.0316(19) 0.0163(18) -0.0002(7) -0.0004(14) 0.0054(10)
N2 0.015(2) 0.0204(16) 0.0155(18) 0.0010(7) 0.0020(14) 0.0074(10)
C1 0.011(2) 0.0216(19) 0.0154(19) -0.0006(8) -0.0012(16) 0.0056(11)
C2 0.014(3) 0.269(14) 0.011(3) -0.0004(11) -0.001(2) 0.0072(16)
C3 0.014(3) 0.231(13) 0.016(3) -0.0025(11) -0.005(2) 0.0068(16)
C4 0.015(2) 0.0210(18) 0.0130(19) 0.0006(8) 0.0012(15) 0.0074(12)
C5 0.013(2) 0.0175(17) 0.0113(18) 0.0000(7) 0.0000(15) 0.0067(11)
C6 0.0176(17) 0.013(2) 0.0112(18) 0.0008(15) 0.0004(7) 0.0066(11)
C7 0.0196(18) 0.010(2) 0.024(2) 0.0020(16) 0.0010(8) 0.0052(11)
C8 0.028(2) 0.017(3) 0.033(3) -0.009(2) -0.0043(10) 0.0084(13)

loop_
_atom_type_symbol
_atom_type_description
_atom_type_scat_dispersion_real
_atom_type_scat_dispersion_imag
_atom_type_scat_source
C C 0.0033 0.0016 'International Tables Vol C Tables 4.2.6.8 and 6.1.1.4'
H H 0.0000 0.0000 'International Tables Vol C Tables 4.2.6.8 and 6.1.1.4'
N N 0.0061 0.0033 'International Tables Vol C Tables 4.2.6.8 and 6.1.1.4'
O O 0.0106 0.0060 'International Tables Vol C Tables 4.2.6.8 and 6.1.1.4'
Co Co 0.3494 0.9721 'International Tables Vol C Tables 4.2.6.8 and 6.1.1.4'

loop_
_geom_angle_atom_site_label_1
_geom_angle_atom_site_label_2
_geom_angle_atom_site_label_3
_geom_angle
_geom_angle_site_symmetry_1
_geom_angle_site_symmetry_3
_geom_angle_publ_flag
N1 Co1 N1 92.19(14) 21_556 19_556 ?
N1 Co1 N1 92.19(14) 21_556 20_556 ?
N1 Co1 N1 92.19(14) 19_556 20_556 ?
N1 Co1 N1 180.000(1) 21_556 3 ?
N1 Co1 N1 87.81(14) 19_556 3 ?
N1 Co1 N1 87.81(14) 20_556 3 ?
N1 Co1 N1 87.81(14) 21_556 . ?
N1 Co1 N1 180.00(16) 19_556 . ?
N1 Co1 N1 87.81(14) 20_556 . ?
N1 Co1 N1 92.19(14) 3 . ?
N1 Co1 N1 87.81(14) 21_556 2 ?
N1 Co1 N1 87.81(14) 19_556 2 ?
N1 Co1 N1 180.00(16) 20_556 2 ?
N1 Co1 N1 92.19(14) 3 2 ?
N1 Co1 N1 92.19(14) . 2 ?
C1 N1 C2 103.4(4) . . ?
C1 N1 Co1 135.0(3) . . ?
C2 N1 Co1 121.6(3) . . ?
C1 N2 C3 106.1(4) . . ?
C1 N2 C4 126.5(4) . . ?
C3 N2 C4 127.4(5) . . ?
N1 C1 N2 114.3(4) . . ?
N1 C2 C3 111.1(5) . . ?
N2 C3 C2 105.1(5) . . ?
N2 C4 C5 112.8(3) . . ?
C6 C5 C6 120.5(4) 3_665 . ?
C6 C5 C4 119.8(2) 3_665 . ?
C6 C5 C4 119.8(2) . . ?
C5 C6 C5 119.5(4) 2_655 . ?
C5 C6 C7 120.3(2) 2_655 . ?
C5 C6 C7 120.3(2) . . ?
C6 C7 C8 112.7(4) . . ?

loop_
_geom_bond_atom_site_label_1
_geom_bond_atom_site_label_2
_geom_bond_distance
_geom_bond_site_symmetry_2
_geom_bond_publ_flag
Co1 N1 2.163(4) 21_556 ?
Co1 N1 2.163(4) 19_556 ?
Co1 N1 2.163(4) 20_556 ?
Co1 N1 2.163(4) 3 ?
Co1 N1 2.163(4) . ?
Co1 N1 2.163(4) 2 ?
N1 C1 1.296(5) . ?
N1 C2 1.343(8) . ?
N2 C1 1.338(6) . ?
N2 C3 1.341(7) . ?
N2 C4 1.472(5) . ?
C2 C3 1.379(9) . ?
C4 C5 1.523(6) . ?
C5 C6 1.401(3) 3_665 ?
C5 C6 1.401(3) . ?
C6 C5 1.401(3) 2_655 ?
C6 C7 1.522(6) . ?
C7 C8 1.526(7) . ?
